data_2105901
loop_
_publ_author_name
'Allan, David R.'
'Bailey, Daniel'
'Bird, Nigel'
'Blake, Alexander J.'
'Champness, Neil R.'
'Huang, Deguang'
'Keane, Conal P.'
'McMaster, Jonathan'
'Prior, Timothy J.'
'Tidey, Jeremiah P.'
'Schr\"oder, Martin'

_publ_section_title
;
 High-pressure studies of palladium and platinum thioether macrocyclic
 dihalide complexes
;
_journal_coeditor_code XK5015
_journal_issue 3
_journal_name_full 'Acta Crystallographica Section B'
_journal_page_first 469
_journal_page_last 486
_journal_paper_doi 10.1107/S2052520614008786
_journal_volume 70
_journal_year 2014
_chemical_formula_moiety 'C6 H12 Br2 Pd S3'
_chemical_formula_sum 'C6 H12 Br2 Pd S3'
_chemical_formula_weight 446.56
_chemical_name_systematic
;
 ?
;
_space_group_IT_number 19
_symmetry_cell_setting orthorhombic
_symmetry_space_group_name_Hall 'P 2ac 2ab'
_symmetry_space_group_name_H-M 'P 21 21 21'
_atom_sites_solution_hydrogens geom
_atom_sites_solution_primary isomor
_audit_creation_method SHELXL97
_cell_angle_alpha 90.00
_cell_angle_beta 90.00
_cell_angle_gamma 90.00
_cell_formula_units_Z 4
_cell_length_a 6.9209(19)
_cell_length_b 11.113(2)
_cell_length_c 12.12(7)
_cell_measurement_pressure 7130000
_cell_measurement_reflns_used 2619
_cell_measurement_temperature 296(2)
_cell_measurement_theta_max 29.7858
_cell_measurement_theta_min 1.7763
_cell_volume 932(5)
_computing_cell_refinement
;CrysAlisPro, Oxford Diffraction Ltd.,
Version 1.171.34.9 (release 08-12-2009 CrysAlis171 .NET)
(compiled Dec  8 2009,17:31:18)
;
_computing_data_collection 'CrystalClear (Rigaku, 2008)'
_computing_data_reduction
;
CrysAlisPro, Oxford Diffraction Ltd.,
Version 1.171.34.9 (release 08-12-2009 CrysAlis171 .NET)
(compiled Dec  8 2009,17:31:18)
;
_computing_publication_material 'enCIFer (Allen et al., 2004); PLATON (Spek, 2009)'
_computing_structure_refinement 'SHELXL97 (Sheldrick, 2008)'
_computing_structure_solution 'SHELXS97 (Sheldrick, 2008)'
_diffrn_ambient_temperature 296(2)
_diffrn_detector_area_resol_mean 28.5714
_diffrn_measured_fraction_theta_full 0.294
_diffrn_measured_fraction_theta_max 0.271
_diffrn_measurement_device_type 'Rigaku 724 CCD area detector on Crystal Logic 4-circle kappa goniometer'
_diffrn_measurement_method omega
_diffrn_radiation_monochromator 'silicon double crystal'
_diffrn_radiation_source 'Diamond Light Source Beamline I19'
_diffrn_radiation_type synchrotron
_diffrn_radiation_wavelength 0.6889
_diffrn_reflns_av_R_equivalents 0.069
_diffrn_reflns_av_sigmaI/netI 0.072
_diffrn_reflns_limit_h_max 9
_diffrn_reflns_limit_h_min -8
_diffrn_reflns_limit_k_max 14
_diffrn_reflns_limit_k_min -16
_diffrn_reflns_limit_l_max 3
_diffrn_reflns_limit_l_min -3
_diffrn_reflns_number 3072
_diffrn_reflns_theta_full 27.50
_diffrn_reflns_theta_max 29.23
_diffrn_reflns_theta_min 3.36
_exptl_absorpt_coefficient_mu 11.170
_exptl_absorpt_correction_T_max 1.00000
_exptl_absorpt_correction_T_min 0.04414
_exptl_absorpt_correction_type multi-scan
_exptl_absorpt_process_details
;
CrysAlisPro, Oxford Diffraction Ltd.,
Version 1.171.34.9 (release 08-12-2009 CrysAlis171 .NET)
(compiled Dec  8 2009,17:31:18)
Empirical absorption correction using spherical harmonics,
 implemented in SCALE3 ABSPACK scaling algorithm.
;
_exptl_crystal_colour Brown
_exptl_crystal_density_diffrn 3.182
_exptl_crystal_description Block
_exptl_crystal_F_000 848
_exptl_crystal_size_max 0.14
_exptl_crystal_size_mid 0.09
_exptl_crystal_size_min 0.07
_refine_diff_density_max 1.57
_refine_diff_density_min -1.98
_refine_ls_abs_structure_details 'Flack H D (1983), Acta Cryst. A39, 876-881'
_refine_ls_abs_structure_Flack -0.04(5)
_refine_ls_extinction_method none
_refine_ls_goodness_of_fit_ref 1.20
_refine_ls_hydrogen_treatment constr
_refine_ls_matrix_type full
_refine_ls_number_parameters 49
_refine_ls_number_reflns 679
_refine_ls_number_restraints 18
_refine_ls_restrained_S_all 1.19
_refine_ls_R_factor_all 0.0826
_refine_ls_R_factor_gt 0.0809
_refine_ls_shift/su_max 0.037
_refine_ls_shift/su_mean 0.010
_refine_ls_structure_factor_coef Fsqd
_refine_ls_weighting_details 'calc w=1/[\s^2^(Fo^2^)+(0.133P)^2^+9.032P] where P=(Fo^2^+2Fc^2^)/3'
_refine_ls_weighting_scheme calc
_refine_ls_wR_factor_gt 0.205
_refine_ls_wR_factor_ref 0.207
_reflns_number_gt 653
_reflns_number_total 679
_reflns_threshold_expression >2sigma(I)
_cod_data_source_file xk5015sup1.cif
_cod_data_source_block cmpd_3_71.3_kbar
_cod_database_code 2105901
_cod_database_fobs_code 2105901

loop_
_symmetry_equiv_pos_as_xyz
'x, y, z'
'-x+1/2, -y, z+1/2'
'-x, y+1/2, -z+1/2'
'x+1/2, -y+1/2, -z'

loop_
_atom_site_type_symbol
_atom_site_label
_atom_site_fract_x
_atom_site_fract_y
_atom_site_fract_z
_atom_site_U_iso_or_equiv
_atom_site_adp_type
_atom_site_calc_flag
_atom_site_refinement_flags
_atom_site_occupancy
_atom_site_symmetry_multiplicity
Pd Pd1 0.9088(2) 0.12502(12) 0.6145(5) 0.0112(5) Uiso d U 1 1
Br Br1 0.7398(3) 0.25033(17) 0.7501(7) 0.0214(7) Uiso d U 1 1
Br Br2 1.1677(3) 0.06785(18) 0.7434(8) 0.0185(6) Uiso d U 1 1
S S1 0.6927(8) -0.0986(4) 0.610(2) 0.0182(12) Uiso d DU 1 1
C C2 0.537(3) -0.0463(13) 0.499(3) 0.014(4) Uiso d DU 1 1
H H2A 0.6002 -0.0600 0.4292 0.017 Uiso calc R 1 1
H H2B 0.4176 -0.0919 0.5001 0.017 Uiso calc R 1 1
C C3 0.492(2) 0.0863(11) 0.512(6) 0.012(4) Uiso d DU 1 1
H H3B 0.4417 0.0996 0.5856 0.014 Uiso calc R 1 1
H H3A 0.3905 0.1068 0.4601 0.014 Uiso calc R 1 1
S S4 0.6925(8) 0.1885(4) 0.4902(17) 0.0127(11) Uiso d DU 1 1
C C5 0.780(3) 0.1508(15) 0.353(2) 0.020(4) Uiso d DU 1 1
H H5A 0.6702 0.1382 0.3046 0.023 Uiso calc R 1 1
H H5B 0.8534 0.2182 0.3243 0.023 Uiso calc R 1 1
C C6 0.906(3) 0.0391(14) 0.351(2) 0.014(4) Uiso d DU 1 1
H H6A 0.9854 0.0393 0.2852 0.017 Uiso calc R 1 1
H H6B 0.8252 -0.0321 0.3495 0.017 Uiso calc R 1 1
S S7 1.0613(8) 0.0340(4) 0.4725(18) 0.0137(12) Uiso d DU 1 1
C C8 1.067(3) -0.1215(14) 0.517(5) 0.016(4) Uiso d DU 1 1
H H8B 1.1412 -0.1675 0.4638 0.019 Uiso calc R 1 1
H H8A 1.1361 -0.1254 0.5869 0.019 Uiso calc R 1 1
C C9 0.873(3) -0.1810(15) 0.532(4) 0.014(4) Uiso d DU 1 1
H H9B 0.8930 -0.2581 0.5673 0.017 Uiso calc R 1 1
H H9A 0.8200 -0.1969 0.4590 0.017 Uiso calc R 1 1

loop_
_atom_type_symbol
_atom_type_description
_atom_type_scat_dispersion_real
_atom_type_scat_dispersion_imag
_atom_type_scat_source
C C 0.0033 0.0016 'International Tables Vol C Tables 4.2.6.8 and 6.1.1.4'
H H 0.0000 0.0000 'International Tables Vol C Tables 4.2.6.8 and 6.1.1.4'
S S 0.1246 0.1234 'International Tables Vol C Tables 4.2.6.8 and 6.1.1.4'
Br Br -0.2901 2.4595 'International Tables Vol C Tables 4.2.6.8 and 6.1.1.4'
Pd Pd -0.9988 1.0072 'International Tables Vol C Tables 4.2.6.8 and 6.1.1.4'

loop_
_geom_angle_atom_site_label_1
_geom_angle_atom_site_label_2
_geom_angle_atom_site_label_3
_geom_angle_site_symmetry_3
_geom_angle
S4 Pd1 S7 . 86.6(7)
S4 Pd1 Br1 . 87.3(5)
S7 Pd1 Br1 . 171.3(4)
S4 Pd1 Br2 . 174.8(3)
S7 Pd1 Br2 . 91.6(5)
Br1 Pd1 Br2 . 93.9(4)
S4 Pd1 S1 . 85.0(4)
S7 Pd1 S1 . 81.0(4)
Br1 Pd1 S1 . 104.6(4)
Br2 Pd1 S1 . 99.5(3)
S4 Pd1 S4 4_556 86.4(2)
S7 Pd1 S4 4_556 72.2(3)
Br1 Pd1 S4 4_556 101.3(3)
Br2 Pd1 S4 4_556 88.4(3)
S1 Pd1 S4 4_556 152.3(6)
C2 S1 C9 . 100.3(15)
C2 S1 Pd1 . 92.6(7)
C9 S1 Pd1 . 95.0(6)
C3 C2 S1 . 111(3)
C3 C2 H2A . 109.5
S1 C2 H2A . 109.4
C3 C2 H2B . 109.4
S1 C2 H2B . 109.4
H2A C2 H2B . 108.0
C2 C3 S4 . 116.0(13)
C2 C3 H3B . 108.4
S4 C3 H3B . 108.4
C2 C3 H3A . 108.2
S4 C3 H3A . 108.2
H3B C3 H3A . 107.4
C3 S4 C5 . 104(2)
C3 S4 Pd1 . 102.5(18)
C5 S4 Pd1 . 108.7(9)
C6 C5 S4 . 113.1(18)
C6 C5 H5A . 108.9
S4 C5 H5A . 108.9
C6 C5 H5B . 109.0
S4 C5 H5B . 109.0
H5A C5 H5B . 107.8
C5 C6 S7 . 110.7(17)
C5 C6 H6A . 109.5
S7 C6 H6A . 109.5
C5 C6 H6B . 109.5
S7 C6 H6B . 109.5
H6A C6 H6B . 108.1
C8 S7 C6 . 106.6(16)
C8 S7 Pd1 . 102.1(16)
C6 S7 Pd1 . 109.0(9)
C9 C8 S7 . 115.6(14)
C9 C8 H8B . 108.3
S7 C8 H8B . 108.4
C9 C8 H8A . 108.4
S7 C8 H8A . 108.4
H8B C8 H8A . 107.4
C8 C9 S1 . 116.8(19)
C8 C9 H9B . 108.0
S1 C9 H9B . 108.1
C8 C9 H9A . 108.1
S1 C9 H9A . 108.1
H9B C9 H9A . 107.3

loop_
_geom_bond_atom_site_label_1
_geom_bond_atom_site_label_2
_geom_bond_site_symmetry_2
_geom_bond_distance
Pd1 S4 . 2.238(16)
Pd1 S7 . 2.259(19)
Pd1 Br1 . 2.451(10)
Pd1 Br2 . 2.460(10)
Pd1 S1 . 2.900(5)
Pd1 S4 4_556 3.124(10)
S1 C2 . 1.818(12)
S1 C9 . 1.817(10)
C2 C3 . 1.514(10)
C2 H2A . 0.9700
C2 H2B . 0.9700
C3 S4 . 1.812(10)
C3 H3B . 0.9700
C3 H3A . 0.9700
S4 C5 . 1.819(13)
C5 C6 . 1.518(10)
C5 H5A . 0.9700
C5 H5B . 0.9700
C6 S7 . 1.820(12)
C6 H6A . 0.9700
C6 H6B . 0.9700
S7 C8 . 1.811(10)
C8 C9 . 1.511(10)
C8 H8B . 0.9700
C8 H8A . 0.9700
C9 H9B . 0.9700
C9 H9A . 0.9700

loop_
_geom_torsion_atom_site_label_1
_geom_torsion_atom_site_label_2
_geom_torsion_atom_site_label_3
_geom_torsion_atom_site_label_4
_geom_torsion
C9 S1 C2 C3 -132(2)
S1 C2 C3 S4 69(4)
C2 C3 S4 C5 56(4)
C3 S4 C5 C6 -79.3(19)
S4 C5 C6 S7 -38(2)
C5 C6 S7 C8 140.2(19)
C6 S7 C8 C9 -51(4)
S7 C8 C9 S1 -48(5)
C2 S1 C9 C8 105(3)
Pd1 S1 C9 C8 11(3)
